data_1524069
loop_
_publ_author_name
'Bertrand, D.'
'Kerner-Czeskleba, H.'

_publ_section_title
;
 Etude structurale et magnetique de molybdates d'elements de transition
;
_journal_name_full 'Journal de Physique (Paris)'
_journal_page_first 379
_journal_page_last 390
_journal_volume 36
_journal_year 1975
_chemical_formula_sum 'Mn2 Mo3 O8'
_space_group_IT_number 186
_symmetry_space_group_name_Hall 'P 6c -2c'
_symmetry_space_group_name_H-M 'P 63 m c'
_cell_angle_alpha 90
_cell_angle_beta 90
_cell_angle_gamma 120
_cell_formula_units_Z 2
_cell_length_a 5.7988
_cell_length_b 5.7988
_cell_length_c 10.268
_cell_volume 299.015
_citation_journal_id_ASTM JOPQAG
_cod_data_source_file Bertrand_JOPQAG_1975_593.cif
_cod_data_source_block Mn2Mo3O8
_cod_original_cell_volume 299.0148
_cod_database_code 1524069

loop_
_symmetry_equiv_pos_as_xyz
x,y,z
x-y,x,z+1/2
-y,x-y,z
-x,-y,z+1/2
-x+y,-x,z
y,-x+y,z+1/2
y,x,z+1/2
-x+y,y,z
-x,-x+y,z+1/2
-y,-x,z
x-y,-y,z+1/2
x,x-y,z

loop_
_atom_site_label
_atom_site_type_symbol
_atom_site_fract_x
_atom_site_fract_y
_atom_site_fract_z
_atom_site_occupancy
_atom_site_U_iso_or_equiv
O2 O-2 0.3333 0.6667 0.162 1 0.0
O1 O-2 0 0 0.381 1 0.0
Mo1 Mo+4 0.147 -0.147 0.25 1 0.0
O3 O-2 0.489 -0.489 0.358 1 0.0
Mn1 Mn+2 0.3333 0.6667 0.96 1 0.0
Mn2 Mn+2 0.3333 0.6667 0.51 1 0.0
O4 O-2 0.16 -0.16 0.631 1 0.0
